data_4125226
loop_
_publ_author_name
'Wang, Xinyang'
'Zhang, Fan'
'Schellhammer, Karl Sebastian'
'Machata, Peter'
'Ortmann, Frank'
'Cuniberti, Gianaurelio'
'Fu, Yubin'
'Hunger, Jens'
'Tang, Ruizhi'
'Popov, Alexey A.'
'Berger, Reinhard'
'M\"ullen, Klaus'
'Feng, Xinliang'

_publ_section_title
;
 Synthesis of NBN-Type Zigzag-Edged Polycyclic Aromatic Hydrocarbons:
 1,9-Diaza-9a-boraphenalene as a Structural Motif.
;
_journal_issue 36
_journal_name_full 'Journal of the American Chemical Society'
_journal_page_first 11606
_journal_page_last 11615
_journal_paper_doi 10.1021/jacs.6b04445
_journal_volume 138
_journal_year 2016
_chemical_absolute_configuration unk
_chemical_formula_moiety 'C30 H37 B N2'
_chemical_formula_sum 'C30 H37 B N2'
_chemical_formula_weight 436.43
_chemical_name_systematic
;
 ?
;
_space_group_crystal_system monoclinic
_space_group_IT_number 9
_space_group_name_Hall 'C -2yc'
_space_group_name_H-M_alt 'C 1 c 1'
_symmetry_space_group_name_Hall 'C -2yc'
_symmetry_space_group_name_H-M 'C 1 c 1'
_atom_sites_solution_hydrogens geom
_atom_sites_solution_primary direct
_atom_sites_solution_secondary difmap
_audit_creation_method SHELXL-2014
_cell_angle_alpha 90
_cell_angle_beta 96.896(2)
_cell_angle_gamma 90
_cell_formula_units_Z 8
_cell_length_a 23.6678(15)
_cell_length_b 21.4340(13)
_cell_length_c 9.9370(6)
_cell_measurement_reflns_used 5208
_cell_measurement_temperature 200(2)
_cell_measurement_theta_max 20.94
_cell_measurement_theta_min 2.34
_cell_volume 5004.5(5)
_computing_cell_refinement 'Bruker SAINT'
_computing_data_collection 'Bruker APEX2'
_computing_data_reduction 'Bruker SAINT'
_computing_structure_refinement 'SHELXL-2014 (Sheldrick 2014)'
_computing_structure_solution 'SHELXS-97 (Sheldrick 2008)'
_diffrn_ambient_temperature 200(2)
_diffrn_measured_fraction_theta_full 1.000
_diffrn_measured_fraction_theta_max 1.000
_diffrn_measurement_device_type 'Bruker APEX-II CCD'
_diffrn_measurement_method '\f and \w scans'
_diffrn_radiation_type MoK\a
_diffrn_radiation_wavelength 0.71073
_diffrn_reflns_av_R_equivalents 0.0662
_diffrn_reflns_av_unetI/netI 0.0889
_diffrn_reflns_Laue_measured_fraction_full 1.000
_diffrn_reflns_Laue_measured_fraction_max 1.000
_diffrn_reflns_limit_h_max 29
_diffrn_reflns_limit_h_min -29
_diffrn_reflns_limit_k_max 26
_diffrn_reflns_limit_k_min -26
_diffrn_reflns_limit_l_max 12
_diffrn_reflns_limit_l_min -12
_diffrn_reflns_number 40573
_diffrn_reflns_point_group_measured_fraction_full 1.000
_diffrn_reflns_point_group_measured_fraction_max 1.000
_diffrn_reflns_theta_full 25.000
_diffrn_reflns_theta_max 26.372
_diffrn_reflns_theta_min 1.286
_exptl_absorpt_coefficient_mu 0.066
_exptl_absorpt_correction_T_max 1.0000
_exptl_absorpt_correction_T_min 0.9529
_exptl_absorpt_correction_type numerical
_exptl_absorpt_process_details 'SADABS 2014/5'
_exptl_crystal_colour colourless
_exptl_crystal_density_diffrn 1.158
_exptl_crystal_description needle
_exptl_crystal_F_000 1888
_exptl_crystal_size_max 0.272
_exptl_crystal_size_mid 0.144
_exptl_crystal_size_min 0.054
_refine_diff_density_max 0.332
_refine_diff_density_min -0.188
_refine_diff_density_rms 0.031
_refine_ls_abs_structure_details
;
 Refined as an inversion twin.
;
_refine_ls_extinction_coef 0.00121(11)
_refine_ls_extinction_expression Fc^*^=kFc[1+0.001xFc^2^\l^3^/sin(2\q)]^-1/4^
_refine_ls_extinction_method SHELXL
_refine_ls_goodness_of_fit_ref 0.836
_refine_ls_hydrogen_treatment mixed
_refine_ls_matrix_type full
_refine_ls_number_parameters 643
_refine_ls_number_reflns 9873
_refine_ls_number_restraints 2
_refine_ls_restrained_S_all 0.836
_refine_ls_R_factor_all 0.0884
_refine_ls_R_factor_gt 0.0395
_refine_ls_shift/su_max 0.001
_refine_ls_shift/su_mean 0.000
_refine_ls_structure_factor_coef Fsqd
_refine_ls_weighting_details 'w=1/[\s^2^(Fo^2^)+(0.0248P)^2^] where P=(Fo^2^+2Fc^2^)/3'
_refine_ls_weighting_scheme calc
_refine_ls_wR_factor_gt 0.0648
_refine_ls_wR_factor_ref 0.0747
_reflns_Friedel_coverage 0.997
_reflns_Friedel_fraction_full 1.000
_reflns_Friedel_fraction_max 1.000
_reflns_number_gt 5692
_reflns_number_total 9873
_reflns_threshold_expression 'I > 2\s(I)'
_cod_data_source_file ja6b04445_si_002.cif
_cod_data_source_block wxy1507072
_cod_depositor_comments 'Adding full bibliography for 4125225--4125226.cif.'
_cod_database_code 4125226
_shelxl_version_number 2013-4

loop_
_space_group_symop_operation_xyz
'x, y, z'
'x, -y, z+1/2'
'x+1/2, y+1/2, z'
'x+1/2, -y+1/2, z+1/2'

loop_
_atom_site_label
_atom_site_type_symbol
_atom_site_fract_x
_atom_site_fract_y
_atom_site_fract_z
_atom_site_U_iso_or_equiv
_atom_site_adp_type
_atom_site_occupancy
_atom_site_site_symmetry_order
_atom_site_calc_flag
_atom_site_refinement_flags_posn
_atom_site_refinement_flags_adp
C1 C 0.32640(17) 0.04510(16) 0.7279(4) 0.0611(11) Uani 1 1 d . .
H1 H 0.3259 0.0041 0.6888 0.092 Uiso 1 1 calc R U
H13 H 0.3159 0.0426 0.8181 0.092 Uiso 1 1 calc R U
H14 H 0.3640 0.0624 0.7311 0.092 Uiso 1 1 calc R U
C2 C 0.28456(15) 0.08651(15) 0.6421(3) 0.0442(9) Uani 1 1 d . .
H12 H 0.2426(8) 0.0673(4) 0.6397(3) 0.053 Uiso 1 1 calc R U
H15 H 0.28439(15) 0.1318(9) 0.6878(9) 0.053 Uiso 1 1 calc R U
C3 C 0.29909(14) 0.09303(15) 0.4982(3) 0.0400(9) Uani 1 1 d . .
H11 H 0.3392(8) 0.1119(4) 0.5012(3) 0.048 Uiso 1 1 calc R U
H16 H 0.30009(14) 0.0493(8) 0.4557(9) 0.048 Uiso 1 1 calc R U
C4 C 0.25762(14) 0.13333(15) 0.4083(3) 0.0371(8) Uani 1 1 d . .
H17 H 0.25506(16) 0.1752(9) 0.4513(9) 0.045 Uiso 1 1 calc R U
H18 H 0.2190(8) 0.1138(4) 0.4006(3) 0.045 Uiso 1 1 calc R U
C5 C 0.27528(14) 0.14153(15) 0.2674(3) 0.0382(9) Uani 1 1 d . .
H19 H 0.3149(8) 0.1553(3) 0.2760(3) 0.046 Uiso 1 1 calc R U
H20 H 0.27317(14) 0.1011(8) 0.2217(9) 0.046 Uiso 1 1 calc R U
C6 C 0.23913(13) 0.18792(15) 0.1801(3) 0.0381(8) Uani 1 1 d . .
H10 H 0.24350(16) 0.2304(8) 0.2237(8) 0.046 Uiso 1 1 calc R U
H21 H 0.2535(3) 0.19068(17) 0.0887(17) 0.046 Uiso 1 1 calc R U
C7 C 0.16957(14) 0.31309(15) 0.1488(3) 0.0371(8) Uani 1 1 d . .
H33 H 0.1964(5) 0.2861(5) 0.1004(9) 0.045 Uiso 1 1 calc R U
H34 H 0.1938(5) 0.3442(6) 0.2085(11) 0.045 Uiso 1 1 calc R U
C8 C 0.13044(15) 0.34868(15) 0.0440(3) 0.0401(9) Uani 1 1 d . .
H8 H 0.1095(5) 0.3189(6) -0.0194(13) 0.048 Uiso 1 1 calc R U
H9 H 0.1024(6) 0.3722(5) 0.0895(9) 0.048 Uiso 1 1 calc R U
C9 C 0.16365(16) 0.39340(15) -0.0343(3) 0.0435(9) Uani 1 1 d . .
H35 H 0.1978(7) 0.3697(5) -0.0669(7) 0.052 Uiso 1 1 calc R U
H36 H 0.1800(4) 0.4287(7) 0.0303(13) 0.052 Uiso 1 1 calc R U
C10 C 0.12879(17) 0.42239(16) -0.1559(3) 0.0551(11) Uani 1 1 d . .
H7 H 0.1164(3) 0.3900(7) -0.2189(14) 0.066 Uiso 1 1 calc R U
H37 H 0.0955(8) 0.4409(4) -0.1268(7) 0.066 Uiso 1 1 calc R U
C11 C 0.15966(19) 0.47134(18) -0.2286(4) 0.0686(13) Uani 1 1 d . .
H5 H 0.1734(4) 0.5037(8) -0.1642(16) 0.082 Uiso 1 1 calc R U
H6 H 0.1329(7) 0.4905(5) -0.2982(17) 0.082 Uiso 1 1 calc R U
C12 C 0.20940(19) 0.44600(19) -0.2937(4) 0.0832(15) Uani 1 1 d . .
H2 H 0.2266 0.4791 -0.3393 0.125 Uiso 1 1 calc R U
H3 H 0.1963 0.4142 -0.3579 0.125 Uiso 1 1 calc R U
H4 H 0.2369 0.4286 -0.2251 0.125 Uiso 1 1 calc R U
C13 C 0.10371(13) 0.30207(15) 0.3239(3) 0.0332(8) Uani 1 1 d . .
C14 C 0.06146(14) 0.26831(15) 0.3813(3) 0.0334(8) Uani 1 1 d . .
C15 C 0.05070(13) 0.20242(15) 0.3483(3) 0.0331(8) Uani 1 1 d . .
C16 C 0.08635(13) 0.17167(14) 0.2656(3) 0.0312(8) Uani 1 1 d . .
C17 C 0.07730(14) 0.10882(14) 0.2281(3) 0.0341(8) Uani 1 1 d . .
C18 C 0.11503(14) 0.07996(15) 0.1399(3) 0.0356(8) Uani 1 1 d . .
C19 C 0.16399(14) 0.11152(14) 0.1063(3) 0.0357(8) Uani 1 1 d . .
C20 C 0.19763(15) 0.08389(16) 0.0158(3) 0.0436(9) Uani 1 1 d . .
H25 H 0.2303(11) 0.1058(8) -0.0084(9) 0.052 Uiso 1 1 calc R U
C21 C 0.18472(17) 0.02606(18) -0.0389(3) 0.0513(10) Uani 1 1 d . .
H24 H 0.2098(9) 0.0067(7) -0.106(2) 0.062 Uiso 1 1 calc R U
C22 C 0.13852(18) -0.00577(18) -0.0040(4) 0.0538(11) Uani 1 1 d . .
H23 H 0.1308(4) -0.0426(14) -0.0366(13) 0.065 Uiso 1 1 calc R U
C23 C 0.10445(16) 0.02072(16) 0.0827(3) 0.0478(10) Uani 1 1 d . .
H22 H 0.0728(11) -0.0018(8) 0.1047(8) 0.057 Uiso 1 1 calc R U
C24 C 0.03204(16) 0.07696(17) 0.2746(4) 0.0490(10) Uani 1 1 d . .
H28 H 0.0240(3) 0.0303(14) 0.2474(9) 0.059 Uiso 1 1 calc R U
C25 C -0.00195(16) 0.10752(18) 0.3566(4) 0.0530(10) Uani 1 1 d . .
H27 H -0.0329(11) 0.0849(8) 0.3890(12) 0.064 Uiso 1 1 calc R U
C26 C 0.00641(15) 0.16877(17) 0.3939(3) 0.0447(9) Uani 1 1 d . .
H26 H -0.0190(8) 0.1890(7) 0.4532(19) 0.054 Uiso 1 1 calc R U
C27 C 0.02998(15) 0.30045(18) 0.4697(3) 0.0444(9) Uani 1 1 d . .
H32 H -0.0003(10) 0.2768(8) 0.5127(14) 0.053 Uiso 1 1 calc R U
C28 C 0.03808(16) 0.36208(19) 0.5007(3) 0.0515(10) Uani 1 1 d . .
H29 H 0.0135(8) 0.3841(7) 0.566(2) 0.062 Uiso 1 1 calc R U
C29 C 0.07945(16) 0.39427(18) 0.4439(3) 0.0519(10) Uani 1 1 d . .
H31 H 0.0863(3) 0.4404(14) 0.4669(8) 0.062 Uiso 1 1 calc R U
C30 C 0.11197(15) 0.36483(15) 0.3560(3) 0.0435(9) Uani 1 1 d . .
H30 H 0.1423(10) 0.3894(8) 0.3144(13) 0.052 Uiso 1 1 calc R U
C31 C 0.2925(2) 0.4054(2) 0.4038(6) 0.1097(19) Uani 1 1 d . .
H38 H 0.3237 0.4173 0.3559 0.165 Uiso 1 1 calc R U
H50 H 0.2931 0.4300 0.4847 0.165 Uiso 1 1 calc R U
H51 H 0.2573 0.4122 0.3470 0.165 Uiso 1 1 calc R U
C32 C 0.2977(2) 0.3403(2) 0.4396(6) 0.0926(16) Uani 1 1 d . .
H49 H 0.3004(2) 0.3133(8) 0.348(2) 0.111 Uiso 1 1 calc R U
H52 H 0.2595(10) 0.3258(5) 0.4814(12) 0.111 Uiso 1 1 calc R U
C33 C 0.35121(19) 0.3250(2) 0.5457(5) 0.0782(15) Uani 1 1 d . .
H47 H 0.3855(9) 0.3417(5) 0.5125(9) 0.094 Uiso 1 1 calc R U
H48 H 0.3469(2) 0.3456(6) 0.632(2) 0.094 Uiso 1 1 calc R U
C34 C 0.35844(17) 0.25577(18) 0.5696(4) 0.0561(11) Uani 1 1 d . .
H46 H 0.3538(2) 0.2333(5) 0.474(2) 0.067 Uiso 1 1 calc R U
H53 H 0.3250(7) 0.2402(4) 0.6224(11) 0.067 Uiso 1 1 calc R U
C35 C 0.41412(16) 0.23464(17) 0.6473(3) 0.0520(11) Uani 1 1 d . .
H44 H 0.41252(16) 0.1863(10) 0.6620(5) 0.062 Uiso 1 1 calc R U
H45 H 0.41875(19) 0.2558(4) 0.7430(19) 0.062 Uiso 1 1 calc R U
C36 C 0.46625(15) 0.25011(17) 0.5761(3) 0.0464(10) Uani 1 1 d . .
H54 H 0.47026(18) 0.2969(10) 0.5704(3) 0.056 Uiso 1 1 calc R U
H55 H 0.5015(7) 0.2334(3) 0.6319(11) 0.056 Uiso 1 1 calc R U
C37 C 0.51133(14) 0.35511(16) 0.3872(3) 0.0417(9) Uani 1 1 d . .
H67 H 0.5278(3) 0.3253(5) 0.4645(15) 0.050 Uiso 1 1 calc R U
H68 H 0.4996(3) 0.3963(8) 0.4313(10) 0.050 Uiso 1 1 calc R U
C38 C 0.55775(13) 0.36928(16) 0.2956(3) 0.0409(9) Uani 1 1 d . .
H43 H 0.5396(4) 0.3867(4) 0.2065(17) 0.049 Uiso 1 1 calc R U
H69 H 0.5846(5) 0.4018(7) 0.3401(8) 0.049 Uiso 1 1 calc R U
C39 C 0.59119(14) 0.31040(16) 0.2695(3) 0.0453(9) Uani 1 1 d . .
H42 H 0.6097(4) 0.2940(4) 0.3578(17) 0.054 Uiso 1 1 calc R U
H70 H 0.5642(5) 0.2780(7) 0.2287(8) 0.054 Uiso 1 1 calc R U
C40 C 0.63664(15) 0.32123(16) 0.1761(3) 0.0467(10) Uani 1 1 d . .
H41 H 0.6178(4) 0.3354(3) 0.0856(18) 0.056 Uiso 1 1 calc R U
H71 H 0.6625(5) 0.3555(7) 0.2145(8) 0.056 Uiso 1 1 calc R U
C41 C 0.67196(15) 0.26359(18) 0.1564(4) 0.0535(11) Uani 1 1 d . .
H72 H 0.6459(6) 0.2271(8) 0.1372(6) 0.064 Uiso 1 1 calc R U
H73 H 0.6928(4) 0.2699(2) 0.0755(18) 0.064 Uiso 1 1 calc R U
C42 C 0.71436(17) 0.24885(17) 0.2775(4) 0.0625(11) Uani 1 1 d . .
H39 H 0.6946 0.2402 0.3542 0.094 Uiso 1 1 calc R U
H40 H 0.7392 0.2839 0.2974 0.094 Uiso 1 1 calc R U
H74 H 0.7364 0.2131 0.2581 0.094 Uiso 1 1 calc R U
C43 C 0.42838(14) 0.36322(16) 0.2139(3) 0.0396(8) Uani 1 1 d . .
C44 C 0.43144(17) 0.42875(17) 0.2212(4) 0.0538(10) Uani 1 1 d . .
H66 H 0.4586(10) 0.4491(7) 0.295(3) 0.065 Uiso 1 1 calc R U
C45 C 0.39819(19) 0.4656(2) 0.1303(5) 0.0693(13) Uani 1 1 d . .
H65 H 0.4015(2) 0.5133(17) 0.1366(5) 0.083 Uiso 1 1 calc R U
C46 C 0.3605(2) 0.4386(2) 0.0305(5) 0.0732(14) Uani 1 1 d . .
H64 H 0.3363(10) 0.4647(11) -0.033(3) 0.088 Uiso 1 1 calc R U
C47 C 0.35723(16) 0.3749(2) 0.0213(4) 0.0583(11) Uani 1 1 d . .
H63 H 0.3294(10) 0.3556(7) -0.051(3) 0.070 Uiso 1 1 calc R U
C48 C 0.39124(15) 0.33575(17) 0.1094(3) 0.0409(9) Uani 1 1 d . .
C49 C 0.38921(14) 0.26786(16) 0.0924(3) 0.0367(8) Uani 1 1 d . .
C50 C 0.41648(13) 0.23015(15) 0.1967(3) 0.0327(8) Uani 1 1 d . .
C51 C 0.41587(13) 0.16495(15) 0.1873(3) 0.0350(8) Uani 1 1 d . .
C52 C 0.44185(14) 0.12865(16) 0.3031(3) 0.0377(8) Uani 1 1 d . .
C53 C 0.46198(14) 0.15784(16) 0.4266(3) 0.0395(8) Uani 1 1 d . .
C54 C 0.48247(14) 0.12028(19) 0.5384(4) 0.0497(10) Uani 1 1 d . .
H59 H 0.4955(4) 0.1402(7) 0.628(3) 0.060 Uiso 1 1 calc R U
C55 C 0.48468(16) 0.0564(2) 0.5255(5) 0.0627(12) Uani 1 1 d . .
H56 H 0.5005(6) 0.0296(10) 0.608(3) 0.075 Uiso 1 1 calc R U
C56 C 0.46598(18) 0.0278(2) 0.4038(5) 0.0618(11) Uani 1 1 d . .
H57 H 0.46761(19) -0.0199(17) 0.3944(6) 0.074 Uiso 1 1 calc R U
C57 C 0.44527(15) 0.06413(18) 0.2960(4) 0.0527(10) Uani 1 1 d . .
H58 H 0.4313(5) 0.0422(7) 0.204(3) 0.063 Uiso 1 1 calc R U
C58 C 0.38875(15) 0.13782(18) 0.0691(3) 0.0439(9) Uani 1 1 d . .
H62 H 0.38781(15) 0.0941(15) 0.0597(4) 0.053 Uiso 1 1 calc R U
C59 C 0.36352(15) 0.1750(2) -0.0331(4) 0.0500(10) Uani 1 1 d . .
H60 H 0.3447(6) 0.1544(7) -0.120(3) 0.060 Uiso 1 1 calc R U
C60 C 0.36255(14) 0.23913(19) -0.0232(3) 0.0435(9) Uani 1 1 d . .
H61 H 0.3418(6) 0.2660(8) -0.102(2) 0.052 Uiso 1 1 calc R U
N1 N 0.17820(11) 0.17120(12) 0.1603(2) 0.0328(6) Uani 1 1 d . .
N2 N 0.13854(11) 0.27271(11) 0.2360(2) 0.0335(6) Uani 1 1 d . .
N3 N 0.46231(11) 0.22347(13) 0.4385(2) 0.0361(7) Uani 1 1 d . .
N4 N 0.46070(11) 0.32633(12) 0.3119(2) 0.0360(7) Uani 1 1 d . .
B1 B 0.13612(16) 0.20670(17) 0.2186(3) 0.0304(9) Uani 1 1 d . .
B2 B 0.44801(16) 0.26105(18) 0.3215(4) 0.0345(10) Uani 1 1 d . .

loop_
_atom_site_aniso_label
_atom_site_aniso_U_11
_atom_site_aniso_U_22
_atom_site_aniso_U_33
_atom_site_aniso_U_23
_atom_site_aniso_U_13
_atom_site_aniso_U_12
C1 0.076(3) 0.047(2) 0.058(2) 0.007(2) -0.006(2) 0.002(2)
C2 0.045(2) 0.042(2) 0.043(2) -0.0039(18) -0.0033(17) -0.0001(18)
C3 0.034(2) 0.041(2) 0.044(2) -0.0034(17) -0.0028(17) 0.0033(17)
C4 0.032(2) 0.039(2) 0.040(2) -0.0055(16) 0.0022(16) 0.0001(16)
C5 0.0269(19) 0.043(2) 0.045(2) -0.0045(17) 0.0051(16) 0.0016(16)
C6 0.033(2) 0.042(2) 0.0398(19) 0.0004(17) 0.0087(16) -0.0020(17)
C7 0.038(2) 0.036(2) 0.0398(19) 0.0042(16) 0.0122(16) -0.0021(16)
C8 0.044(2) 0.039(2) 0.0381(19) 0.0052(17) 0.0083(17) -0.0009(17)
C9 0.055(2) 0.034(2) 0.044(2) 0.0056(17) 0.0145(18) -0.0010(17)
C10 0.069(3) 0.047(2) 0.051(2) 0.008(2) 0.016(2) 0.006(2)
C11 0.096(4) 0.052(3) 0.062(3) 0.024(2) 0.025(3) 0.015(2)
C12 0.109(4) 0.069(3) 0.080(3) 0.024(2) 0.048(3) 0.012(3)
C13 0.033(2) 0.037(2) 0.0305(18) -0.0004(16) 0.0045(16) 0.0004(16)
C14 0.033(2) 0.042(2) 0.0246(17) 0.0052(15) 0.0026(15) 0.0021(16)
C15 0.031(2) 0.041(2) 0.0273(17) 0.0088(16) 0.0006(15) 0.0001(16)
C16 0.0282(19) 0.038(2) 0.0252(16) 0.0067(15) -0.0034(14) 0.0016(16)
C17 0.033(2) 0.034(2) 0.0329(18) 0.0076(16) -0.0034(15) -0.0025(16)
C18 0.040(2) 0.029(2) 0.0356(18) 0.0041(16) -0.0065(16) 0.0010(16)
C19 0.038(2) 0.034(2) 0.0329(19) 0.0024(16) -0.0045(16) 0.0061(17)
C20 0.045(2) 0.043(2) 0.043(2) -0.0033(18) 0.0027(19) 0.0085(18)
C21 0.057(3) 0.047(3) 0.048(2) -0.0107(19) -0.003(2) 0.014(2)
C22 0.062(3) 0.037(2) 0.057(2) -0.013(2) -0.012(2) 0.010(2)
C23 0.049(2) 0.038(2) 0.052(2) 0.0056(19) -0.011(2) -0.0039(19)
C24 0.045(2) 0.041(2) 0.060(2) 0.0105(19) 0.001(2) -0.0094(19)
C25 0.041(2) 0.058(3) 0.062(2) 0.014(2) 0.013(2) -0.010(2)
C26 0.039(2) 0.051(3) 0.046(2) 0.0117(18) 0.0102(18) -0.0003(18)
C27 0.037(2) 0.062(3) 0.036(2) 0.0043(19) 0.0107(17) 0.0065(19)
C28 0.052(3) 0.059(3) 0.047(2) -0.011(2) 0.018(2) 0.007(2)
C29 0.058(3) 0.047(2) 0.052(2) -0.012(2) 0.016(2) -0.001(2)
C30 0.048(2) 0.038(2) 0.046(2) -0.0042(17) 0.0139(18) -0.0014(18)
C31 0.077(4) 0.089(4) 0.165(5) -0.011(4) 0.022(4) -0.012(3)
C32 0.058(3) 0.065(4) 0.153(5) 0.000(3) 0.003(3) 0.000(3)
C33 0.074(3) 0.065(3) 0.103(4) -0.004(3) 0.038(3) -0.004(2)
C34 0.054(3) 0.061(3) 0.059(3) -0.009(2) 0.029(2) -0.011(2)
C35 0.054(3) 0.070(3) 0.0336(19) -0.0077(19) 0.0128(19) -0.021(2)
C36 0.047(2) 0.067(3) 0.0242(18) -0.0051(17) 0.0025(17) -0.0173(19)
C37 0.040(2) 0.046(2) 0.039(2) -0.0058(17) 0.0057(17) -0.0148(17)
C38 0.037(2) 0.045(2) 0.0394(19) 0.0010(17) 0.0021(17) -0.0148(18)
C39 0.041(2) 0.052(2) 0.044(2) 0.0029(18) 0.0075(17) -0.0091(19)
C40 0.043(2) 0.059(3) 0.038(2) 0.0076(18) 0.0031(18) -0.0063(19)
C41 0.046(2) 0.070(3) 0.045(2) 0.002(2) 0.0101(19) -0.005(2)
C42 0.055(3) 0.065(3) 0.068(3) 0.008(2) 0.005(2) -0.004(2)
C43 0.032(2) 0.047(2) 0.041(2) 0.0037(18) 0.0105(17) 0.0001(18)
C44 0.051(3) 0.045(3) 0.066(3) 0.000(2) 0.006(2) 0.001(2)
C45 0.061(3) 0.050(3) 0.096(4) 0.007(3) 0.005(3) 0.006(2)
C46 0.064(3) 0.065(4) 0.088(3) 0.022(3) 0.003(3) 0.024(3)
C47 0.044(3) 0.068(3) 0.060(3) 0.005(2) -0.003(2) 0.008(2)
C48 0.031(2) 0.051(2) 0.041(2) 0.0004(19) 0.0053(17) -0.0001(18)
C49 0.0257(19) 0.056(2) 0.0291(18) -0.0041(18) 0.0071(15) -0.0069(17)
C50 0.0229(18) 0.047(2) 0.0292(18) -0.0024(17) 0.0070(15) -0.0085(16)
C51 0.028(2) 0.047(2) 0.0320(19) -0.0071(17) 0.0112(15) -0.0100(16)
C52 0.031(2) 0.039(2) 0.045(2) -0.0012(18) 0.0103(17) -0.0059(17)
C53 0.0266(19) 0.048(2) 0.044(2) 0.0076(19) 0.0066(16) -0.0076(17)
C54 0.036(2) 0.061(3) 0.051(2) 0.013(2) 0.0023(18) -0.0043(19)
C55 0.047(3) 0.063(3) 0.078(3) 0.033(3) 0.007(2) 0.001(2)
C56 0.053(3) 0.049(3) 0.084(3) 0.002(3) 0.008(2) -0.006(2)
C57 0.043(2) 0.053(3) 0.064(3) 0.002(2) 0.013(2) -0.005(2)
C58 0.042(2) 0.049(2) 0.043(2) -0.0101(19) 0.0133(19) -0.0092(19)
C59 0.043(2) 0.076(3) 0.031(2) -0.014(2) 0.0050(18) -0.018(2)
C60 0.033(2) 0.065(3) 0.0316(19) -0.0006(19) 0.0027(16) -0.0086(19)
N1 0.0301(17) 0.0341(17) 0.0343(15) 0.0004(13) 0.0042(12) -0.0004(13)
N2 0.0354(16) 0.0335(17) 0.0334(15) 0.0010(13) 0.0115(13) -0.0006(13)
N3 0.0332(17) 0.0490(19) 0.0258(15) -0.0003(13) 0.0028(12) -0.0091(14)
N4 0.0309(16) 0.0451(18) 0.0317(15) -0.0026(14) 0.0025(13) -0.0076(14)
B1 0.031(2) 0.037(2) 0.0226(18) 0.0021(17) -0.0005(16) -0.0018(18)
B2 0.028(2) 0.043(3) 0.034(2) -0.007(2) 0.0092(18) -0.0054(19)

loop_
_atom_type_symbol
_atom_type_description
_atom_type_scat_dispersion_real
_atom_type_scat_dispersion_imag
_atom_type_scat_source
C C 0.0033 0.0016 'International Tables Vol C Tables 4.2.6.8 and 6.1.1.4'
H H 0.0000 0.0000 'International Tables Vol C Tables 4.2.6.8 and 6.1.1.4'
N N 0.0061 0.0033 'International Tables Vol C Tables 4.2.6.8 and 6.1.1.4'
B B 0.0013 0.0007 'International Tables Vol C Tables 4.2.6.8 and 6.1.1.4'

loop_
_geom_angle_atom_site_label_1
_geom_angle_atom_site_label_2
_geom_angle_atom_site_label_3
_geom_angle
C2 C1 H1 109.5
C2 C1 H13 109.5
H1 C1 H13 109.5
C2 C1 H14 109.5
H1 C1 H14 109.5
H13 C1 H14 109.5
C3 C2 C1 112.2(3)
C3 C2 H12 109.2
C1 C2 H12 109.2
C3 C2 H15 109.2
C1 C2 H15 109.2
H12 C2 H15 107.9
C4 C3 C2 113.8(3)
C4 C3 H11 108.8
C2 C3 H11 108.8
C4 C3 H16 108.8
C2 C3 H16 108.8
H11 C3 H16 107.7
C3 C4 C5 112.3(3)
C3 C4 H17 109.1
C5 C4 H17 109.1
C3 C4 H18 109.1
C5 C4 H18 109.1
H17 C4 H18 107.9
C6 C5 C4 113.9(3)
C6 C5 H19 108.8
C4 C5 H19 108.8
C6 C5 H20 108.8
C4 C5 H20 108.8
H19 C5 H20 107.7
N1 C6 C5 113.1(3)
N1 C6 H10 109.0
C5 C6 H10 109.0
N1 C6 H21 109.0
C5 C6 H21 109.0
H10 C6 H21 107.8
N2 C7 C8 113.1(3)
N2 C7 H33 109.0
C8 C7 H33 109.0
N2 C7 H34 109.0
C8 C7 H34 109.0
H33 C7 H34 107.8
C9 C8 C7 111.1(3)
C9 C8 H8 109.4
C7 C8 H8 109.4
C9 C8 H9 109.4
C7 C8 H9 109.4
H8 C8 H9 108.0
C8 C9 C10 113.8(3)
C8 C9 H35 108.8
C10 C9 H35 108.8
C8 C9 H36 108.8
C10 C9 H36 108.8
H35 C9 H36 107.7
C11 C10 C9 114.7(3)
C11 C10 H7 108.6
C9 C10 H7 108.6
C11 C10 H37 108.6
C9 C10 H37 108.6
H7 C10 H37 107.6
C10 C11 C12 113.7(3)
C10 C11 H5 108.8
C12 C11 H5 108.8
C10 C11 H6 108.8
C12 C11 H6 108.8
H5 C11 H6 107.7
C11 C12 H2 109.5
C11 C12 H3 109.5
H2 C12 H3 109.5
C11 C12 H4 109.5
H2 C12 H4 109.5
H3 C12 H4 109.5
C30 C13 C14 119.4(3)
C30 C13 N2 119.6(3)
C14 C13 N2 121.0(3)
C27 C14 C13 117.3(3)
C27 C14 C15 121.6(3)
C13 C14 C15 121.1(3)
C26 C15 C16 118.3(3)
C26 C15 C14 122.9(3)
C16 C15 C14 118.8(3)
C17 C16 C15 121.3(3)
C17 C16 B1 119.4(3)
C15 C16 B1 119.3(3)
C24 C17 C16 118.6(3)
C24 C17 C18 122.7(3)
C16 C17 C18 118.6(3)
C23 C18 C19 116.7(3)
C23 C18 C17 122.3(3)
C19 C18 C17 121.0(3)
C20 C19 N1 119.9(3)
C20 C19 C18 119.6(3)
N1 C19 C18 120.5(3)
C21 C20 C19 121.3(4)
C21 C20 H25 119.4
C19 C20 H25 119.4
C22 C21 C20 119.8(4)
C22 C21 H24 120.1
C20 C21 H24 120.1
C23 C22 C21 120.1(4)
C23 C22 H23 120.0
C21 C22 H23 120.0
C22 C23 C18 122.7(4)
C22 C23 H22 118.7
C18 C23 H22 118.7
C25 C24 C17 119.3(3)
C25 C24 H28 120.3
C17 C24 H28 120.3
C26 C25 C24 122.6(4)
C26 C25 H27 118.7
C24 C25 H27 118.7
C25 C26 C15 119.8(3)
C25 C26 H26 120.1
C15 C26 H26 120.1
C28 C27 C14 123.2(3)
C28 C27 H32 118.4
C14 C27 H32 118.4
C27 C28 C29 118.8(3)
C27 C28 H29 120.6
C29 C28 H29 120.6
C28 C29 C30 120.5(4)
C28 C29 H31 119.7
C30 C29 H31 119.7
C29 C30 C13 120.8(3)
C29 C30 H30 119.6
C13 C30 H30 119.6
C32 C31 H38 109.5
C32 C31 H50 109.5
H38 C31 H50 109.5
C32 C31 H51 109.5
H38 C31 H51 109.5
H50 C31 H51 109.5
C31 C32 C33 113.7(4)
C31 C32 H49 108.8
C33 C32 H49 108.8
C31 C32 H52 108.8
C33 C32 H52 108.8
H49 C32 H52 107.7
C34 C33 C32 112.0(4)
C34 C33 H47 109.2
C32 C33 H47 109.2
C34 C33 H48 109.2
C32 C33 H48 109.2
H47 C33 H48 107.9
C33 C34 C35 116.7(3)
C33 C34 H46 108.1
C35 C34 H46 108.1
C33 C34 H53 108.1
C35 C34 H53 108.1
H46 C34 H53 107.3
C34 C35 C36 113.6(3)
C34 C35 H44 108.8
C36 C35 H44 108.8
C34 C35 H45 108.8
C36 C35 H45 108.8
H44 C35 H45 107.7
N3 C36 C35 112.3(3)
N3 C36 H54 109.1
C35 C36 H54 109.1
N3 C36 H55 109.1
C35 C36 H55 109.1
H54 C36 H55 107.9
N4 C37 C38 112.2(3)
N4 C37 H67 109.2
C38 C37 H67 109.2
N4 C37 H68 109.2
C38 C37 H68 109.2
H67 C37 H68 107.9
C39 C38 C37 111.0(3)
C39 C38 H43 109.4
C37 C38 H43 109.4
C39 C38 H69 109.4
C37 C38 H69 109.4
H43 C38 H69 108.0
C40 C39 C38 113.3(3)
C40 C39 H42 108.9
C38 C39 H42 108.9
C40 C39 H70 108.9
C38 C39 H70 108.9
H42 C39 H70 107.7
C41 C40 C39 113.3(3)
C41 C40 H41 108.9
C39 C40 H41 108.9
C41 C40 H71 108.9
C39 C40 H71 108.9
H41 C40 H71 107.7
C42 C41 C40 113.1(3)
C42 C41 H72 109.0
C40 C41 H72 109.0
C42 C41 H73 109.0
C40 C41 H73 109.0
H72 C41 H73 107.8
C41 C42 H39 109.5
C41 C42 H40 109.5
H39 C42 H40 109.5
C41 C42 H74 109.5
H39 C42 H74 109.5
H40 C42 H74 109.5
C48 C43 N4 121.0(3)
C48 C43 C44 118.7(3)
N4 C43 C44 120.3(3)
C45 C44 C43 121.1(4)
C45 C44 H66 119.4
C43 C44 H66 119.4
C44 C45 C46 120.2(4)
C44 C45 H65 119.9
C46 C45 H65 119.9
C47 C46 C45 119.4(4)
C47 C46 H64 120.3
C45 C46 H64 120.3
C46 C47 C48 122.2(4)
C46 C47 H63 118.9
C48 C47 H63 118.9
C47 C48 C43 118.3(3)
C47 C48 C49 121.1(3)
C43 C48 C49 120.7(3)
C60 C49 C50 118.5(3)
C60 C49 C48 122.8(3)
C50 C49 C48 118.6(3)
C51 C50 C49 121.6(3)
C51 C50 B2 119.3(3)
C49 C50 B2 119.1(3)
C58 C51 C50 118.1(3)
C58 C51 C52 123.2(3)
C50 C51 C52 118.6(3)
C57 C52 C53 118.1(3)
C57 C52 C51 120.8(3)
C53 C52 C51 121.0(3)
C52 C53 C54 118.8(3)
C52 C53 N3 120.9(3)
C54 C53 N3 120.3(3)
C55 C54 C53 120.5(4)
C55 C54 H59 119.7
C53 C54 H59 119.7
C54 C55 C56 120.8(4)
C54 C55 H56 119.6
C56 C55 H56 119.6
C57 C56 C55 118.7(4)
C57 C56 H57 120.7
C55 C56 H57 120.7
C56 C57 C52 123.1(4)
C56 C57 H58 118.4
C52 C57 H58 118.4
C59 C58 C51 119.8(4)
C59 C58 H62 120.1
C51 C58 H62 120.1
C58 C59 C60 122.5(4)
C58 C59 H60 118.8
C60 C59 H60 118.8
C59 C60 C49 119.5(4)
C59 C60 H61 120.3
C49 C60 H61 120.3
C19 N1 B1 119.4(3)
C19 N1 C6 117.1(2)
B1 N1 C6 122.2(3)
C13 N2 B1 119.8(3)
C13 N2 C7 117.8(2)
B1 N2 C7 121.6(3)
C53 N3 B2 119.8(3)
C53 N3 C36 117.6(3)
B2 N3 C36 121.5(3)
C43 N4 B2 119.5(3)
C43 N4 C37 117.3(3)
B2 N4 C37 122.6(3)
N2 B1 N1 123.9(3)
N2 B1 C16 118.4(3)
N1 B1 C16 117.7(3)
N3 B2 N4 125.1(3)
N3 B2 C50 117.8(3)
N4 B2 C50 117.2(3)

loop_
_geom_bond_atom_site_label_1
_geom_bond_atom_site_label_2
_geom_bond_distance
C1 C2 1.514(4)
C1 H1 0.9600
C1 H13 0.9600
C1 H14 0.9600
C2 C3 1.517(4)
C2 H12 1.07(2)
C2 H15 1.07(2)
C3 C4 1.516(4)
C3 H11 1.029(19)
C3 H16 1.029(19)
C4 C5 1.519(4)
C4 H17 1.00(2)
C4 H18 1.00(2)
C5 C6 1.515(4)
C5 H19 0.977(18)
C5 H20 0.977(18)
C6 N1 1.476(4)
C6 H10 1.009(18)
C6 H21 1.009(18)
C7 N2 1.481(4)
C7 C8 1.514(4)
C7 H33 1.021(19)
C7 H34 1.021(19)
C8 C9 1.513(4)
C8 H8 0.986(19)
C8 H9 0.986(19)
C9 C10 1.512(4)
C9 H35 1.04(2)
C9 H36 1.04(2)
C10 C11 1.511(5)
C10 H7 0.96(2)
C10 H37 0.96(2)
C11 C12 1.511(5)
C11 H5 0.97(2)
C11 H6 0.97(2)
C12 H2 0.9600
C12 H3 0.9600
C12 H4 0.9600
C13 C30 1.391(4)
C13 C14 1.409(4)
C13 N2 1.418(3)
C14 C27 1.399(4)
C14 C15 1.465(4)
C15 C26 1.393(4)
C15 C16 1.410(4)
C16 C17 1.407(4)
C16 B1 1.517(4)
C17 C24 1.395(4)
C17 C18 1.461(4)
C18 C23 1.401(4)
C18 C19 1.416(4)
C19 C20 1.402(4)
C19 N1 1.412(4)
C20 C21 1.373(4)
C20 H25 0.96(3)
C21 C22 1.368(5)
C21 H24 1.03(3)
C22 C23 1.372(5)
C22 H23 0.86(3)
C23 H22 0.94(3)
C24 C25 1.378(5)
C24 H28 1.05(3)
C25 C26 1.372(5)
C25 H27 0.97(3)
C26 H26 0.99(3)
C27 C28 1.365(5)
C27 H32 1.01(3)
C28 C29 1.373(4)
C28 H29 1.03(3)
C29 C30 1.384(4)
C29 H31 1.02(3)
C30 H30 1.02(3)
C31 C32 1.441(5)
C31 H38 0.9600
C31 H50 0.9600
C31 H51 0.9600
C32 C33 1.583(6)
C32 H49 1.08(3)
C32 H52 1.08(3)
C33 C34 1.508(5)
C33 H47 0.98(2)
C33 H48 0.98(2)
C34 C35 1.514(5)
C34 H46 1.05(2)
C34 H53 1.05(2)
C35 C36 1.530(4)
C35 H44 1.05(2)
C35 H45 1.05(2)
C36 N3 1.475(4)
C36 H54 1.01(2)
C36 H55 1.01(2)
C37 N4 1.470(4)
C37 C38 1.539(4)
C37 H67 1.038(19)
C37 H68 1.038(19)
C38 C39 1.528(4)
C38 H43 1.008(19)
C38 H69 1.008(19)
C39 C40 1.521(4)
C39 H42 0.996(19)
C39 H70 0.996(19)
C40 C41 1.517(4)
C40 H41 1.002(19)
C40 H71 1.002(19)
C41 C42 1.505(4)
C41 H72 1.00(2)
C41 H73 1.00(2)
C42 H39 0.9600
C42 H40 0.9600
C42 H74 0.9600
C43 C48 1.407(4)
C43 N4 1.407(4)
C43 C44 1.408(4)
C44 C45 1.374(5)
C44 H66 1.01(3)
C45 C46 1.379(6)
C45 H65 1.03(4)
C46 C47 1.371(5)
C46 H64 0.98(4)
C47 C48 1.396(5)
C47 H63 1.01(3)
C48 C49 1.465(4)
C49 C60 1.387(4)
C49 C50 1.408(4)
C50 C51 1.400(4)
C50 B2 1.520(4)
C51 C58 1.396(4)
C51 C52 1.462(4)
C52 C57 1.388(4)
C52 C53 1.409(4)
C53 C54 1.410(4)
C53 N3 1.412(4)
C54 C55 1.376(5)
C54 H59 1.00(3)
C55 C56 1.381(5)
C55 H56 1.03(3)
C56 C57 1.366(5)
C56 H57 1.03(3)
C57 H58 1.05(3)
C58 C59 1.370(5)
C58 H62 0.94(3)
C59 C60 1.378(5)
C59 H60 1.02(3)
C60 H61 1.05(3)
N1 B1 1.430(4)
N2 B1 1.426(4)
N3 B2 1.422(4)
N4 B2 1.437(4)

loop_
_geom_torsion_atom_site_label_1
_geom_torsion_atom_site_label_2
_geom_torsion_atom_site_label_3
_geom_torsion_atom_site_label_4
_geom_torsion
C1 C2 C3 C4 179.1(3)
C2 C3 C4 C5 177.0(3)
C3 C4 C5 C6 -172.8(3)
C4 C5 C6 N1 -58.7(4)
N2 C7 C8 C9 175.1(2)
C7 C8 C9 C10 170.2(3)
C8 C9 C10 C11 175.0(3)
C9 C10 C11 C12 65.0(4)
C30 C13 C14 C27 -0.4(4)
N2 C13 C14 C27 178.4(3)
C30 C13 C14 C15 178.9(3)
N2 C13 C14 C15 -2.3(4)
C27 C14 C15 C26 4.7(5)
C13 C14 C15 C26 -174.6(3)
C27 C14 C15 C16 -175.9(3)
C13 C14 C15 C16 4.8(4)
C26 C15 C16 C17 0.8(4)
C14 C15 C16 C17 -178.6(3)
C26 C15 C16 B1 -177.9(3)
C14 C15 C16 B1 2.7(4)
C15 C16 C17 C24 -0.1(4)
B1 C16 C17 C24 178.7(3)
C15 C16 C17 C18 178.8(3)
B1 C16 C17 C18 -2.5(4)
C24 C17 C18 C23 7.8(5)
C16 C17 C18 C23 -171.0(3)
C24 C17 C18 C19 -173.3(3)
C16 C17 C18 C19 7.9(4)
C23 C18 C19 C20 2.3(4)
C17 C18 C19 C20 -176.7(3)
C23 C18 C19 N1 -179.4(3)
C17 C18 C19 N1 1.6(4)
N1 C19 C20 C21 -179.7(3)
C18 C19 C20 C21 -1.4(5)
C19 C20 C21 C22 -0.6(5)
C20 C21 C22 C23 1.6(5)
C21 C22 C23 C18 -0.6(5)
C19 C18 C23 C22 -1.4(4)
C17 C18 C23 C22 177.6(3)
C16 C17 C24 C25 -0.7(5)
C18 C17 C24 C25 -179.5(3)
C17 C24 C25 C26 0.7(5)
C24 C25 C26 C15 0.1(5)
C16 C15 C26 C25 -0.8(5)
C14 C15 C26 C25 178.6(3)
C13 C14 C27 C28 0.6(5)
C15 C14 C27 C28 -178.7(3)
C14 C27 C28 C29 -0.7(5)
C27 C28 C29 C30 0.6(5)
C28 C29 C30 C13 -0.4(5)
C14 C13 C30 C29 0.3(5)
N2 C13 C30 C29 -178.5(3)
C31 C32 C33 C34 -174.1(4)
C32 C33 C34 C35 168.4(3)
C33 C34 C35 C36 -62.1(4)
C34 C35 C36 N3 -56.9(4)
N4 C37 C38 C39 -79.3(3)
C37 C38 C39 C40 178.4(3)
C38 C39 C40 C41 176.9(3)
C39 C40 C41 C42 -74.7(4)
C48 C43 C44 C45 1.3(5)
N4 C43 C44 C45 -176.9(3)
C43 C44 C45 C46 0.8(6)
C44 C45 C46 C47 -1.3(7)
C45 C46 C47 C48 -0.3(6)
C46 C47 C48 C43 2.4(6)
C46 C47 C48 C49 -176.5(3)
N4 C43 C48 C47 175.3(3)
C44 C43 C48 C47 -2.8(5)
N4 C43 C48 C49 -5.8(5)
C44 C43 C48 C49 176.1(3)
C47 C48 C49 C60 12.4(5)
C43 C48 C49 C60 -166.5(3)
C47 C48 C49 C50 -169.0(3)
C43 C48 C49 C50 12.2(5)
C60 C49 C50 C51 -1.7(4)
C48 C49 C50 C51 179.6(3)
C60 C49 C50 B2 177.5(3)
C48 C49 C50 B2 -1.3(4)
C49 C50 C51 C58 1.9(4)
B2 C50 C51 C58 -177.2(3)
C49 C50 C51 C52 -176.1(3)
B2 C50 C51 C52 4.8(4)
C58 C51 C52 C57 5.9(5)
C50 C51 C52 C57 -176.3(3)
C58 C51 C52 C53 -171.5(3)
C50 C51 C52 C53 6.4(4)
C57 C52 C53 C54 -2.5(5)
C51 C52 C53 C54 174.9(3)
C57 C52 C53 N3 176.9(3)
C51 C52 C53 N3 -5.7(5)
C52 C53 C54 C55 2.4(5)
N3 C53 C54 C55 -177.0(3)
C53 C54 C55 C56 -1.1(5)
C54 C55 C56 C57 0.1(6)
C55 C56 C57 C52 -0.3(6)
C53 C52 C57 C56 1.5(5)
C51 C52 C57 C56 -175.9(3)
C50 C51 C58 C59 -0.3(5)
C52 C51 C58 C59 177.5(3)
C51 C58 C59 C60 -1.5(5)
C58 C59 C60 C49 1.7(5)
C50 C49 C60 C59 -0.1(5)
C48 C49 C60 C59 178.5(3)
C20 C19 N1 B1 161.6(3)
C18 C19 N1 B1 -16.6(4)
C20 C19 N1 C6 -31.3(4)
C18 C19 N1 C6 150.5(3)
C5 C6 N1 C19 -55.6(3)
C5 C6 N1 B1 111.2(3)
C30 C13 N2 B1 170.7(3)
C14 C13 N2 B1 -8.1(4)
C30 C13 N2 C7 -18.8(4)
C14 C13 N2 C7 162.4(3)
C8 C7 N2 C13 -65.6(3)
C8 C7 N2 B1 104.7(3)
C52 C53 N3 B2 -6.8(5)
C54 C53 N3 B2 172.5(3)
C52 C53 N3 C36 161.1(3)
C54 C53 N3 C36 -19.6(4)
C35 C36 N3 C53 -64.8(4)
C35 C36 N3 B2 102.9(4)
C48 C43 N4 B2 -11.9(4)
C44 C43 N4 B2 166.2(3)
C48 C43 N4 C37 159.7(3)
C44 C43 N4 C37 -22.2(4)
C38 C37 N4 C43 -66.6(4)
C38 C37 N4 B2 104.7(3)
C13 N2 B1 N1 -164.2(3)
C7 N2 B1 N1 25.7(5)
C13 N2 B1 C16 15.2(4)
C7 N2 B1 C16 -154.9(3)
C19 N1 B1 N2 -159.1(3)
C6 N1 B1 N2 34.4(4)
C19 N1 B1 C16 21.5(4)
C6 N1 B1 C16 -145.0(3)
C17 C16 B1 N2 168.6(3)
C15 C16 B1 N2 -12.6(4)
C17 C16 B1 N1 -11.9(4)
C15 C16 B1 N1 166.8(3)
C53 N3 B2 N4 -162.8(3)
C36 N3 B2 N4 29.8(5)
C53 N3 B2 C50 17.6(4)
C36 N3 B2 C50 -149.8(3)
C43 N4 B2 N3 -157.4(3)
C37 N4 B2 N3 31.4(5)
C43 N4 B2 C50 22.1(4)
C37 N4 B2 C50 -149.0(3)
C51 C50 B2 N3 -16.7(4)
C49 C50 B2 N3 164.1(3)
C51 C50 B2 N4 163.7(3)
C49 C50 B2 N4 -15.5(4)
